data_7233501
loop_
_publ_author_name
'Giuseppe Paterna'
'Anna J. Warren'
'Jacob Spencer'
'Gwyndaf Evans'
'Victoria Garcia Sakai'
'Jochen Blumberger'
'Franco Cacialli'

_publ_section_title
;
 Micro-focused X-ray diffraction characterization of high-quality
 [6,6]-phenyl-C61-butyric acid methyl ester single crystals without
 solvent impurities
;
_journal_name_full 'Journal of Materials Chemistry C'
_journal_page_first 5619
_journal_page_last 5623
_journal_paper_doi 10.1039/C3TC31075B
_journal_volume 1
_journal_year 2013
_chemical_formula_moiety 'C72 H14 O2'
_chemical_formula_sum 'C72 H14 O2'
_chemical_formula_weight 910.83
_chemical_name_common
; 
Phenyl-C61-butyric acid methyl ester'
;
_chemical_name_systematic
; 
Phenyl-C61-butyric acid methyl ester'
;
_space_group_IT_number 14
_space_group_name_Hall '-P 2yn'
_space_group_name_H-M_alt 'P 1 21/n 1'
_symmetry_cell_setting monoclinic
_symmetry_Int_Tables_number 14
_symmetry_space_group_name_H-M 'P 1 21/n 1'
_atom_sites_solution_hydrogens geom
_atom_sites_solution_primary direct
_atom_sites_solution_secondary difmap
_cell_angle_alpha 90.00
_cell_angle_beta 106.9000(7)
_cell_angle_gamma 90.00
_cell_formula_units_Z 4
_cell_length_a 13.47310(10)
_cell_length_b 15.13760(10)
_cell_length_c 19.00509(12)
_cell_measurement_reflns_used 18434
_cell_measurement_temperature 100(2)
_cell_measurement_theta_max 22.7962
_cell_measurement_theta_min 1.8100
_cell_volume 3708.70(5)
_computing_cell_refinement
;
CrysAlisPro, Agilent Technologies,Version 1.171.36.21
;
_computing_data_collection 'GDA (www.opengda.org)'
_computing_data_reduction
;
CrysAlisPro, Agilent Technologies,Version 1.171.36.21
;
_computing_publication_material 'WinGX publication routines (Farrugia, 1999)'
_computing_structure_refinement 'SHELXL-97 (Sheldrick, 1997)'
_computing_structure_solution 'SHELXS-97 (Sheldrick, 1990)'
_diffrn_ambient_temperature 100(2)
_diffrn_detector 'silicon pixel detector'
_diffrn_detector_type 'Dectris Pilatus2 6MF'
_diffrn_measured_fraction_theta_full 0.990
_diffrn_measured_fraction_theta_max 0.990
_diffrn_measurement_device_type 'one-circle \p diffractometer'
_diffrn_measurement_method '\p scans'
_diffrn_radiation_monochromator 'Silicon 111'
_diffrn_radiation_source 'Diamond Light Source Beamline I24'
_diffrn_radiation_type Synchrotron
_diffrn_radiation_wavelength 0.62000
_diffrn_reflns_av_R_equivalents 0.1106
_diffrn_reflns_av_sigmaI/netI 0.0518
_diffrn_reflns_limit_h_max 16
_diffrn_reflns_limit_h_min -16
_diffrn_reflns_limit_k_max 18
_diffrn_reflns_limit_k_min -18
_diffrn_reflns_limit_l_max 23
_diffrn_reflns_limit_l_min -23
_diffrn_reflns_number 43780
_diffrn_reflns_theta_full 22.80
_diffrn_reflns_theta_max 22.80
_diffrn_reflns_theta_min 1.81
_exptl_absorpt_coefficient_mu 0.074
_exptl_absorpt_correction_T_max 1.00000
_exptl_absorpt_correction_T_min 0.73231
_exptl_absorpt_correction_type multi-scan
_exptl_absorpt_process_details
;
CrysAlisPro, Agilent Technologies,
Version 1.171.36.21 (release 14-08-2012 CrysAlis171 .NET)
(compiled Sep 14 2012,17:21:16)
Empirical absorption correction using spherical harmonics,
 implemented in SCALE3 ABSPACK scaling algorithm.
;
_exptl_crystal_colour Orange
_exptl_crystal_density_diffrn 1.631
_exptl_crystal_density_method 'not measured'
_exptl_crystal_description Plate
_exptl_crystal_F_000 1848
_exptl_crystal_size_max 0.04
_exptl_crystal_size_mid 0.02
_exptl_crystal_size_min 0.01
_refine_diff_density_max 0.330
_refine_diff_density_min -0.269
_refine_diff_density_rms 0.063
_refine_ls_extinction_method none
_refine_ls_goodness_of_fit_ref 1.058
_refine_ls_hydrogen_treatment constr
_refine_ls_matrix_type full
_refine_ls_number_parameters 668
_refine_ls_number_reflns 7504
_refine_ls_number_restraints 0
_refine_ls_restrained_S_all 1.058
_refine_ls_R_factor_all 0.0581
_refine_ls_R_factor_gt 0.0512
_refine_ls_shift/su_max 0.000
_refine_ls_shift/su_mean 0.000
_refine_ls_structure_factor_coef Fsqd
_refine_ls_weighting_details 'calc w=1/[\s^2^(Fo^2^)+(0.0859P)^2^+0.8846P] where P=(Fo^2^+2Fc^2^)/3'
_refine_ls_weighting_scheme calc
_refine_ls_wR_factor_gt 0.1426
_refine_ls_wR_factor_ref 0.1503
_reflns_number_gt 6365
_reflns_number_total 7504
_reflns_threshold_expression >2sigma(I)
_cod_data_source_file J-Mater-Chem-C-2013-1-5619.cif
_cod_data_source_block ucl_4
_cod_depositor_comments
;
The following automatic conversions were performed:

data item '_symmetry_cell_setting' value 'Monoclinic' was changed to
'monoclinic' in accordance with the built-in table derived from the
CIF Core dictionary named 'cif_core.dic' version 2.4.5 last updated
on 2014-11-21.

Automatic conversion script
Id: cif_fix_values 6909 2019-04-08 15:41:33Z antanas 
;
_cod_original_cell_volume 3708.72(4)
_cod_original_sg_symbol_Hall '-P 2yn '
_cod_original_sg_symbol_H-M P2(1)/n
_cod_database_code 7233501

loop_
_symmetry_equiv_pos_as_xyz
'x, y, z'
'-x+1/2, y+1/2, -z+1/2'
'-x, -y, -z'
'x-1/2, -y-1/2, z-1/2'

loop_
_atom_site_label
_atom_site_type_symbol
_atom_site_fract_x
_atom_site_fract_y
_atom_site_fract_z
_atom_site_U_iso_or_equiv
_atom_site_adp_type
_atom_site_occupancy
_atom_site_symmetry_multiplicity
_atom_site_calc_flag
_atom_site_refinement_flags
_atom_site_disorder_assembly
_atom_site_disorder_group
O1 O 0.06362(10) 0.06933(8) 0.45379(7) 0.0302(3) Uani 1 1 d . . .
C1 C 0.14819(16) 0.02965(13) 0.51081(10) 0.0359(5) Uani 1 1 d . . .
H1A H 0.2052 0.0152 0.4905 0.054 Uiso 1 1 calc R . .
H1B H 0.1236 -0.0244 0.5288 0.054 Uiso 1 1 calc R . .
H1C H 0.1727 0.0714 0.5516 0.054 Uiso 1 1 calc R . .
O2 O 0.16939(11) 0.18334(10) 0.45031(7) 0.0401(4) Uani 1 1 d . . .
C2 C 0.08589(14) 0.14764(12) 0.42816(9) 0.0243(4) Uani 1 1 d . . .
C3 C -0.00476(13) 0.18391(12) 0.36832(9) 0.0246(4) Uani 1 1 d . . .
H3A H -0.0316 0.2376 0.3863 0.030 Uiso 1 1 calc R . .
H3B H -0.0612 0.1396 0.3554 0.030 Uiso 1 1 calc R . .
C4 C 0.02887(13) 0.20658(10) 0.29988(8) 0.0208(3) Uani 1 1 d . . .
H4A H -0.0308 0.2316 0.2615 0.025 Uiso 1 1 calc R . .
H4B H 0.0843 0.2518 0.3127 0.025 Uiso 1 1 calc R . .
C5 C 0.06873(13) 0.12421(10) 0.26974(8) 0.0190(3) Uani 1 1 d . . .
H5A H 0.1264 0.0982 0.3091 0.023 Uiso 1 1 calc R . .
H5B H 0.0123 0.0799 0.2560 0.023 Uiso 1 1 calc R . .
C6 C 0.10682(12) 0.14308(10) 0.20277(8) 0.0178(3) Uani 1 1 d . . .
C7 C 0.01958(12) 0.15387(10) 0.13238(8) 0.0188(3) Uani 1 1 d . . .
C8 C -0.02893(13) 0.23572(11) 0.11301(9) 0.0221(3) Uani 1 1 d . . .
H8 H -0.0011 0.2869 0.1407 0.026 Uiso 1 1 calc R . .
C9 C -0.11802(13) 0.24263(12) 0.05314(9) 0.0246(4) Uani 1 1 d . . .
H9 H -0.1511 0.2983 0.0406 0.029 Uiso 1 1 calc R . .
C10 C -0.15836(14) 0.16815(12) 0.01181(9) 0.0264(4) Uani 1 1 d . . .
H10 H -0.2193 0.1727 -0.0286 0.032 Uiso 1 1 calc R . .
C11 C -0.10915(14) 0.08698(12) 0.02987(9) 0.0272(4) Uani 1 1 d . . .
H11 H -0.1360 0.0363 0.0012 0.033 Uiso 1 1 calc R . .
C12 C -0.02049(13) 0.07972(11) 0.08987(9) 0.0229(3) Uani 1 1 d . . .
H12 H 0.0127 0.0241 0.1019 0.027 Uiso 1 1 calc R . .
C13 C 0.38543(14) 0.04864(12) 0.05431(9) 0.0264(4) Uani 1 1 d . . .
C14 C 0.36676(14) 0.20926(12) 0.03262(8) 0.0266(4) Uani 1 1 d . . .
C15 C 0.68835(13) 0.28968(11) 0.18506(10) 0.0242(4) Uani 1 1 d . . .
C16 C 0.47977(14) -0.02033(11) 0.33383(10) 0.0264(4) Uani 1 1 d . . .
C17 C 0.59263(14) 0.34995(11) 0.33585(10) 0.0280(4) Uani 1 1 d . . .
C18 C 0.32214(13) 0.12401(12) 0.04126(8) 0.0246(4) Uani 1 1 d . . .
C19 C 0.59842(14) 0.12427(13) 0.41131(9) 0.0285(4) Uani 1 1 d . . .
C20 C 0.63944(14) 0.16298(12) 0.09951(9) 0.0251(4) Uani 1 1 d . . .
C21 C 0.29221(13) 0.33219(10) 0.20157(9) 0.0216(3) Uani 1 1 d . . .
C22 C 0.43194(14) 0.04397(12) 0.36579(9) 0.0247(4) Uani 1 1 d . . .
C23 C 0.20163(12) 0.20166(10) 0.21594(8) 0.0161(3) Uani 1 1 d . . .
C24 C 0.31836(13) 0.31280(10) 0.27955(9) 0.0216(3) Uani 1 1 d . . .
C25 C 0.42742(14) 0.19622(12) 0.39083(8) 0.0249(4) Uani 1 1 d . . .
C26 C 0.64309(14) 0.20982(13) 0.40279(9) 0.0280(4) Uani 1 1 d . . .
C27 C 0.24179(12) 0.23221(11) 0.09592(8) 0.0212(3) Uani 1 1 d . . .
C28 C 0.73124(13) 0.25823(12) 0.31186(9) 0.0255(4) Uani 1 1 d . . .
C29 C 0.20473(12) 0.09624(10) 0.19869(8) 0.0173(3) Uani 1 1 d . . .
C30 C 0.27701(12) 0.04300(10) 0.25814(9) 0.0192(3) Uani 1 1 d . . .
C31 C 0.66604(14) 0.33709(11) 0.29762(10) 0.0271(4) Uani 1 1 d . . .
C32 C 0.67573(13) 0.00043(11) 0.24131(10) 0.0259(4) Uani 1 1 d . . .
C33 C 0.74797(13) 0.13885(11) 0.22740(9) 0.0230(3) Uani 1 1 d . . .
C34 C 0.69411(13) 0.10514(12) 0.15442(9) 0.0242(4) Uani 1 1 d . . .
C35 C 0.53815(14) 0.13803(13) 0.05148(9) 0.0271(4) Uani 1 1 d . . .
C36 C 0.32848(13) -0.02051(10) 0.22386(9) 0.0214(3) Uani 1 1 d . . .
C37 C 0.22820(12) 0.26117(10) 0.16151(9) 0.0196(3) Uani 1 1 d . . .
C38 C 0.47240(15) 0.21607(13) 0.03748(9) 0.0273(4) Uani 1 1 d . . .
C39 C 0.49210(14) 0.11769(12) 0.40510(8) 0.0270(4) Uani 1 1 d . . .
C40 C 0.31773(14) 0.27570(12) 0.06657(9) 0.0246(4) Uani 1 1 d . . .
C41 C 0.41507(14) 0.33834(11) 0.32644(9) 0.0257(4) Uani 1 1 d . . .
C42 C 0.50319(14) -0.06742(10) 0.22146(11) 0.0270(4) Uani 1 1 d . . .
C43 C 0.63630(14) 0.25701(11) 0.11527(9) 0.0253(4) Uani 1 1 d . . .
C44 C 0.27129(12) 0.22992(10) 0.28916(8) 0.0188(3) Uani 1 1 d . . .
C45 C 0.55264(14) -0.00427(11) 0.11663(10) 0.0271(4) Uani 1 1 d . . .
C46 C 0.47059(14) 0.27833(12) 0.38345(9) 0.0259(4) Uani 1 1 d . . .
C47 C 0.36346(14) 0.37588(10) 0.17288(10) 0.0252(4) Uani 1 1 d . . .
C48 C 0.72254(13) 0.10232(12) 0.34765(9) 0.0266(4) Uani 1 1 d . . .
C49 C 0.64742(14) 0.05795(12) 0.37739(9) 0.0279(4) Uani 1 1 d . . .
C50 C 0.46450(14) 0.40111(10) 0.22168(10) 0.0272(4) Uani 1 1 d . . .
C51 C 0.42696(14) -0.05345(10) 0.26133(10) 0.0259(4) Uani 1 1 d . . .
C52 C 0.32859(13) 0.07633(11) 0.32693(8) 0.0212(3) Uani 1 1 d . . .
C53 C 0.60414(14) -0.04243(11) 0.27028(10) 0.0280(4) Uani 1 1 d . . .
C54 C 0.23362(12) 0.07426(10) 0.13045(8) 0.0198(3) Uani 1 1 d . . .
C55 C 0.48645(14) 0.35398(11) 0.10934(10) 0.0269(4) Uani 1 1 d . . .
C56 C 0.32577(13) 0.17172(11) 0.34284(8) 0.0208(3) Uani 1 1 d . . .
C57 C 0.48944(14) 0.38292(11) 0.29640(10) 0.0272(4) Uani 1 1 d . . .
C58 C 0.47839(14) -0.04929(11) 0.14666(10) 0.0272(4) Uani 1 1 d . . .
C59 C 0.63972(14) 0.35598(11) 0.21925(10) 0.0260(4) Uani 1 1 d . . .
C60 C 0.49559(14) 0.05640(12) 0.05996(9) 0.0267(4) Uani 1 1 d . . .
C61 C 0.74498(13) 0.22925(11) 0.24235(9) 0.0236(4) Uani 1 1 d . . .
C62 C 0.37649(14) 0.34700(11) 0.10398(9) 0.0261(4) Uani 1 1 d . . .
C63 C 0.54048(14) 0.38780(10) 0.18174(10) 0.0274(4) Uani 1 1 d . . .
C64 C 0.24483(13) 0.13686(11) 0.08010(8) 0.0216(3) Uani 1 1 d . . .
C65 C 0.30206(13) -0.00176(10) 0.14588(9) 0.0224(3) Uani 1 1 d . . .
C66 C 0.73625(13) 0.07428(11) 0.28109(9) 0.0252(4) Uani 1 1 d . . .
C67 C 0.53321(14) 0.28989(12) 0.07670(9) 0.0267(4) Uani 1 1 d . . .
C68 C 0.58117(14) 0.28547(12) 0.38937(9) 0.0279(4) Uani 1 1 d . . .
C69 C 0.58987(14) -0.01312(12) 0.33957(10) 0.0284(4) Uani 1 1 d . . .
C70 C 0.71989(13) 0.19623(12) 0.36337(9) 0.0265(4) Uani 1 1 d . . .
C71 C 0.37502(14) -0.01559(11) 0.10755(9) 0.0254(4) Uani 1 1 d . . .
C72 C 0.64990(14) 0.01997(11) 0.16318(10) 0.0260(4) Uani 1 1 d . . .

loop_
_atom_site_aniso_label
_atom_site_aniso_U_11
_atom_site_aniso_U_22
_atom_site_aniso_U_33
_atom_site_aniso_U_23
_atom_site_aniso_U_13
_atom_site_aniso_U_12
O1 0.0299(7) 0.0276(7) 0.0244(6) -0.0004(5) -0.0058(5) 0.0029(5)
C1 0.0384(11) 0.0316(10) 0.0259(9) -0.0022(7) -0.0092(8) 0.0116(8)
O2 0.0268(7) 0.0611(10) 0.0256(7) 0.0018(6) -0.0031(5) -0.0129(7)
C2 0.0236(9) 0.0326(9) 0.0159(7) -0.0051(6) 0.0042(6) 0.0002(7)
C3 0.0208(8) 0.0325(9) 0.0193(8) -0.0015(6) 0.0039(6) 0.0011(7)
C4 0.0204(8) 0.0203(8) 0.0206(7) -0.0002(6) 0.0040(6) 0.0014(6)
C5 0.0193(8) 0.0175(8) 0.0188(7) 0.0010(6) 0.0033(6) -0.0002(6)
C6 0.0173(8) 0.0159(7) 0.0182(7) -0.0006(5) 0.0020(6) 0.0000(6)
C7 0.0164(8) 0.0222(8) 0.0173(7) 0.0006(6) 0.0038(6) -0.0006(6)
C8 0.0206(8) 0.0232(8) 0.0200(7) -0.0013(6) 0.0020(6) 0.0001(6)
C9 0.0214(8) 0.0290(9) 0.0211(8) 0.0048(6) 0.0028(6) 0.0055(7)
C10 0.0199(8) 0.0372(10) 0.0184(7) 0.0021(7) -0.0003(6) -0.0025(7)
C11 0.0254(9) 0.0312(9) 0.0211(8) -0.0047(7) 0.0009(7) -0.0081(7)
C12 0.0224(8) 0.0220(8) 0.0215(8) -0.0002(6) 0.0022(6) -0.0018(6)
C13 0.0238(9) 0.0339(10) 0.0198(8) -0.0156(7) 0.0039(6) -0.0049(7)
C14 0.0262(9) 0.0402(10) 0.0104(7) 0.0046(6) 0.0004(6) 0.0005(7)
C15 0.0191(8) 0.0227(9) 0.0314(9) 0.0033(7) 0.0082(7) -0.0064(6)
C16 0.0231(9) 0.0218(8) 0.0323(9) 0.0166(7) 0.0051(7) 0.0041(7)
C17 0.0236(9) 0.0247(9) 0.0317(9) -0.0171(7) 0.0015(7) -0.0074(7)
C18 0.0210(8) 0.0381(10) 0.0112(7) -0.0062(6) -0.0009(6) -0.0024(7)
C19 0.0234(9) 0.0444(11) 0.0123(7) 0.0056(7) -0.0036(6) 0.0020(7)
C20 0.0234(9) 0.0326(9) 0.0215(8) -0.0023(7) 0.0099(7) -0.0019(7)
C21 0.0201(8) 0.0126(7) 0.0303(8) 0.0007(6) 0.0044(7) 0.0043(6)
C22 0.0225(8) 0.0303(9) 0.0194(7) 0.0140(6) 0.0030(6) 0.0024(7)
C23 0.0163(7) 0.0141(7) 0.0156(7) -0.0004(5) 0.0012(6) 0.0012(6)
C24 0.0220(8) 0.0146(8) 0.0280(8) -0.0070(6) 0.0071(7) 0.0017(6)
C25 0.0231(9) 0.0385(10) 0.0111(7) -0.0041(6) 0.0018(6) 0.0004(7)
C26 0.0215(9) 0.0424(10) 0.0137(7) -0.0062(7) -0.0051(6) -0.0038(7)
C27 0.0158(8) 0.0263(8) 0.0166(7) 0.0075(6) -0.0029(6) 0.0027(6)
C28 0.0157(8) 0.0291(9) 0.0265(8) -0.0070(7) -0.0021(6) -0.0055(6)
C29 0.0188(8) 0.0143(7) 0.0173(7) -0.0004(5) 0.0030(6) -0.0016(6)
C30 0.0178(8) 0.0153(7) 0.0242(8) 0.0047(6) 0.0059(6) -0.0006(6)
C31 0.0210(8) 0.0226(8) 0.0341(9) -0.0106(7) 0.0023(7) -0.0097(7)
C32 0.0188(8) 0.0194(8) 0.0378(9) 0.0017(7) 0.0055(7) 0.0083(6)
C33 0.0150(8) 0.0263(8) 0.0262(8) -0.0006(6) 0.0035(6) 0.0014(6)
C34 0.0181(8) 0.0285(9) 0.0274(8) -0.0053(7) 0.0087(7) 0.0004(7)
C35 0.0257(9) 0.0416(10) 0.0148(7) -0.0057(7) 0.0073(7) -0.0006(7)
C36 0.0211(8) 0.0104(7) 0.0324(9) 0.0008(6) 0.0071(7) -0.0044(6)
C37 0.0167(8) 0.0173(8) 0.0215(8) 0.0048(6) 0.0006(6) 0.0042(6)
C38 0.0284(9) 0.0401(10) 0.0130(7) 0.0058(7) 0.0053(6) 0.0003(8)
C39 0.0261(9) 0.0407(10) 0.0110(7) 0.0074(6) 0.0003(6) 0.0026(7)
C40 0.0221(8) 0.0298(9) 0.0179(7) 0.0123(6) -0.0007(6) 0.0043(7)
C41 0.0262(9) 0.0227(8) 0.0273(8) -0.0144(6) 0.0066(7) -0.0014(7)
C42 0.0243(9) 0.0106(7) 0.0449(10) -0.0003(7) 0.0085(8) 0.0026(6)
C43 0.0226(9) 0.0292(9) 0.0257(8) 0.0061(7) 0.0096(7) -0.0015(7)
C44 0.0179(8) 0.0198(8) 0.0181(7) -0.0058(6) 0.0044(6) -0.0008(6)
C45 0.0258(9) 0.0235(9) 0.0328(9) -0.0142(7) 0.0100(7) 0.0001(7)
C46 0.0247(9) 0.0336(9) 0.0171(7) -0.0146(6) 0.0023(6) -0.0039(7)
C47 0.0247(9) 0.0120(7) 0.0363(9) 0.0055(6) 0.0048(7) 0.0032(6)
C48 0.0151(8) 0.0358(10) 0.0224(8) 0.0077(7) -0.0048(6) 0.0043(7)
C49 0.0195(8) 0.0370(10) 0.0215(8) 0.0122(7) -0.0031(6) 0.0067(7)
C50 0.0265(9) 0.0095(7) 0.0447(10) -0.0016(6) 0.0088(8) -0.0025(6)
C51 0.0252(9) 0.0115(7) 0.0396(10) 0.0066(6) 0.0075(7) 0.0027(6)
C52 0.0195(8) 0.0246(8) 0.0193(7) 0.0088(6) 0.0050(6) 0.0016(6)
C53 0.0225(9) 0.0177(8) 0.0411(10) 0.0083(7) 0.0050(7) 0.0085(6)
C54 0.0165(8) 0.0209(8) 0.0186(7) -0.0078(6) -0.0004(6) -0.0033(6)
C55 0.0268(9) 0.0215(8) 0.0315(9) 0.0146(7) 0.0071(7) -0.0014(7)
C56 0.0204(8) 0.0289(9) 0.0127(7) -0.0019(6) 0.0043(6) -0.0002(6)
C57 0.0271(9) 0.0143(8) 0.0386(10) -0.0137(7) 0.0072(7) -0.0044(6)
C58 0.0253(9) 0.0157(8) 0.0401(10) -0.0116(7) 0.0087(7) -0.0017(6)
C59 0.0237(9) 0.0163(8) 0.0372(9) -0.0012(6) 0.0077(7) -0.0079(6)
C60 0.0260(9) 0.0350(10) 0.0199(8) -0.0139(7) 0.0082(7) -0.0034(7)
C61 0.0143(8) 0.0268(9) 0.0273(8) -0.0014(6) 0.0021(6) -0.0047(6)
C62 0.0244(9) 0.0232(8) 0.0286(8) 0.0155(7) 0.0046(7) 0.0041(7)
C63 0.0274(9) 0.0135(8) 0.0405(10) 0.0048(7) 0.0085(8) -0.0036(6)
C64 0.0175(8) 0.0292(9) 0.0130(7) -0.0036(6) -0.0036(6) -0.0019(6)
C65 0.0201(8) 0.0150(8) 0.0296(8) -0.0087(6) 0.0030(6) -0.0048(6)
C66 0.0141(8) 0.0270(9) 0.0303(9) 0.0036(7) -0.0001(6) 0.0062(6)
C67 0.0267(9) 0.0320(9) 0.0220(8) 0.0113(7) 0.0082(7) -0.0017(7)
C68 0.0238(9) 0.0356(10) 0.0198(8) -0.0152(7) -0.0009(7) -0.0064(7)
C69 0.0236(9) 0.0260(9) 0.0324(9) 0.0166(7) 0.0031(7) 0.0091(7)
C70 0.0145(8) 0.0384(10) 0.0199(8) -0.0042(7) -0.0056(6) -0.0020(7)
C71 0.0229(9) 0.0210(8) 0.0303(9) -0.0159(6) 0.0046(7) -0.0046(6)
C72 0.0218(9) 0.0225(9) 0.0352(9) -0.0075(7) 0.0107(7) 0.0038(6)

loop_
_atom_type_symbol
_atom_type_description
_atom_type_scat_dispersion_real
_atom_type_scat_dispersion_imag
_atom_type_scat_source
C C 0.0020 0.0010 'International Tables Vol C Tables 4.2.6.8 and 6.1.1.4'
H H 0.0000 0.0000 'International Tables Vol C Tables 4.2.6.8 and 6.1.1.4'
O O 0.0080 0.0040 'International Tables Vol C Tables 4.2.6.8 and 6.1.1.4'

loop_
_geom_angle_atom_site_label_1
_geom_angle_atom_site_label_2
_geom_angle_atom_site_label_3
_geom_angle
_geom_angle_site_symmetry_1
_geom_angle_site_symmetry_3
C2 O1 C1 115.07(14) . .
O1 C1 H1A 109.5 . .
O1 C1 H1B 109.5 . .
H1A C1 H1B 109.5 . .
O1 C1 H1C 109.5 . .
H1A C1 H1C 109.5 . .
H1B C1 H1C 109.5 . .
O2 C2 O1 123.37(16) . .
O2 C2 C3 124.56(17) . .
O1 C2 C3 112.07(14) . .
C2 C3 C4 110.25(14) . .
C2 C3 H3A 109.6 . .
C4 C3 H3A 109.6 . .
C2 C3 H3B 109.6 . .
C4 C3 H3B 109.6 . .
H3A C3 H3B 108.1 . .
C5 C4 C3 110.88(13) . .
C5 C4 H4A 109.5 . .
C3 C4 H4A 109.5 . .
C5 C4 H4B 109.5 . .
C3 C4 H4B 109.5 . .
H4A C4 H4B 108.1 . .
C6 C5 C4 113.42(13) . .
C6 C5 H5A 108.9 . .
C4 C5 H5A 108.9 . .
C6 C5 H5B 108.9 . .
C4 C5 H5B 108.9 . .
H5A C5 H5B 107.7 . .
C7 C6 C23 118.97(13) . .
C7 C6 C29 117.95(13) . .
C23 C6 C29 65.08(10) . .
C7 C6 C5 113.18(13) . .
C23 C6 C5 116.24(12) . .
C29 C6 C5 117.47(13) . .
C12 C7 C8 119.14(14) . .
C12 C7 C6 119.70(14) . .
C8 C7 C6 120.82(14) . .
C9 C8 C7 120.36(15) . .
C9 C8 H8 119.8 . .
C7 C8 H8 119.8 . .
C10 C9 C8 120.09(16) . .
C10 C9 H9 120.0 . .
C8 C9 H9 120.0 . .
C11 C10 C9 119.77(15) . .
C11 C10 H10 120.1 . .
C9 C10 H10 120.1 . .
C10 C11 C12 120.31(16) . .
C10 C11 H11 119.8 . .
C12 C11 H11 119.8 . .
C11 C12 C7 120.30(16) . .
C11 C12 H12 119.9 . .
C7 C12 H12 119.9 . .
C18 C13 C71 119.69(16) . .
C18 C13 C60 119.99(16) . .
C71 C13 C60 107.89(15) . .
C38 C14 C18 120.20(16) . .
C38 C14 C40 120.21(16) . .
C18 C14 C40 107.94(15) . .
C43 C15 C59 120.14(16) . .
C43 C15 C61 119.76(15) . .
C59 C15 C61 107.83(15) . .
C22 C16 C51 119.61(15) . .
C22 C16 C69 120.11(16) . .
C51 C16 C69 107.78(16) . .
C31 C17 C68 120.37(17) . .
C31 C17 C57 119.41(17) . .
C68 C17 C57 108.07(16) . .
C13 C18 C14 119.49(16) . .
C13 C18 C64 120.49(16) . .
C14 C18 C64 108.63(15) . .
C39 C19 C49 119.83(17) . .
C39 C19 C26 119.82(17) . .
C49 C19 C26 108.04(16) . .
C34 C20 C35 120.07(16) . .
C34 C20 C43 119.94(15) . .
C35 C20 C43 107.73(15) . .
C47 C21 C37 121.12(15) . .
C47 C21 C24 120.21(15) . .
C37 C21 C24 108.52(14) . .
C16 C22 C39 119.95(16) . .
C16 C22 C52 120.40(15) . .
C39 C22 C52 108.09(15) . .
C37 C23 C44 105.08(13) . .
C37 C23 C6 126.85(13) . .
C44 C23 C6 126.27(13) . .
C37 C23 C29 115.20(12) . .
C44 C23 C29 114.86(12) . .
C6 C23 C29 57.59(9) . .
C41 C24 C44 121.42(15) . .
C41 C24 C21 119.90(16) . .
C44 C24 C21 108.70(13) . .
C46 C25 C39 120.16(16) . .
C46 C25 C56 120.49(15) . .
C39 C25 C56 108.22(15) . .
C68 C26 C19 120.35(17) . .
C68 C26 C70 119.84(17) . .
C19 C26 C70 108.03(16) . .
C37 C27 C40 119.58(15) . .
C37 C27 C64 120.80(14) . .
C40 C27 C64 107.42(15) . .
C70 C28 C61 120.19(16) . .
C70 C28 C31 119.80(16) . .
C61 C28 C31 107.87(15) . .
C30 C29 C54 105.00(13) . .
C30 C29 C6 126.69(13) . .
C54 C29 C6 126.63(13) . .
C30 C29 C23 115.11(12) . .
C54 C29 C23 114.83(12) . .
C6 C29 C23 57.33(9) . .
C52 C30 C36 119.51(15) . .
C52 C30 C29 123.71(14) . .
C36 C30 C29 108.07(13) . .
C17 C31 C59 120.31(17) . .
C17 C31 C28 119.67(17) . .
C59 C31 C28 107.74(15) . .
C53 C32 C72 120.52(16) . .
C53 C32 C66 119.75(17) . .
C72 C32 C66 107.77(15) . .
C61 C33 C66 119.93(15) . .
C61 C33 C34 119.95(15) . .
C66 C33 C34 107.86(15) . .
C20 C34 C72 119.88(16) . .
C20 C34 C33 119.99(15) . .
C72 C34 C33 108.03(15) . .
C60 C35 C38 119.55(17) . .
C60 C35 C20 120.08(16) . .
C38 C35 C20 108.33(15) . .
C51 C36 C30 120.95(15) . .
C51 C36 C65 120.28(16) . .
C30 C36 C65 108.86(13) . .
C27 C37 C21 119.63(15) . .
C27 C37 C23 123.72(14) . .
C21 C37 C23 108.06(13) . .
C14 C38 C35 120.31(17) . .
C14 C38 C67 119.95(17) . .
C35 C38 C67 107.92(15) . .
C19 C39 C22 120.02(17) . .
C19 C39 C25 119.94(17) . .
C22 C39 C25 108.55(15) . .
C62 C40 C14 119.66(16) . .
C62 C40 C27 120.59(16) . .
C14 C40 C27 108.53(15) . .
C24 C41 C46 119.09(16) . .
C24 C41 C57 119.80(16) . .
C46 C41 C57 108.68(16) . .
C58 C42 C53 120.18(17) . .
C58 C42 C51 120.43(16) . .
C53 C42 C51 107.45(16) . .
C15 C43 C67 119.90(16) . .
C15 C43 C20 120.25(15) . .
C67 C43 C20 108.09(15) . .
C56 C44 C24 119.23(14) . .
C56 C44 C23 123.88(14) . .
C24 C44 C23 108.12(13) . .
C72 C45 C60 119.92(16) . .
C72 C45 C58 119.87(17) . .
C60 C45 C58 108.09(16) . .
C25 C46 C41 119.67(15) . .
C25 C46 C68 120.12(16) . .
C41 C46 C68 107.73(16) . .
C21 C47 C62 119.32(15) . .
C21 C47 C50 119.68(16) . .
C62 C47 C50 108.67(16) . .
C66 C48 C70 120.03(16) . .
C66 C48 C49 120.02(16) . .
C70 C48 C49 108.01(16) . .
C69 C49 C19 120.34(17) . .
C69 C49 C48 119.96(17) . .
C19 C49 C48 108.05(16) . .
C57 C50 C63 120.55(16) . .
C57 C50 C47 120.16(16) . .
C63 C50 C47 107.48(16) . .
C36 C51 C16 119.47(16) . .
C36 C51 C42 119.55(16) . .
C16 C51 C42 108.66(15) . .
C30 C52 C22 119.93(16) . .
C30 C52 C56 120.88(14) . .
C22 C52 C56 107.58(14) . .
C32 C53 C69 120.12(17) . .
C32 C53 C42 119.48(17) . .
C69 C53 C42 108.13(16) . .
C64 C54 C65 119.46(15) . .
C64 C54 C29 123.69(14) . .
C65 C54 C29 108.15(13) . .
C67 C55 C63 120.00(16) . .
C67 C55 C62 119.91(16) . .
C63 C55 C62 108.13(16) . .
C44 C56 C25 119.98(15) . .
C44 C56 C52 120.67(13) . .
C25 C56 C52 107.56(14) . .
C50 C57 C41 120.23(16) . .
C50 C57 C17 120.23(17) . .
C41 C57 C17 107.52(16) . .
C42 C58 C45 120.31(16) . .
C42 C58 C71 119.85(16) . .
C45 C58 C71 107.32(16) . .
C63 C59 C15 119.79(16) . .
C63 C59 C31 119.96(17) . .
C15 C59 C31 108.36(15) . .
C35 C60 C45 120.00(16) . .
C35 C60 C13 120.46(16) . .
C45 C60 C13 108.10(16) . .
C33 C61 C28 119.86(16) . .
C33 C61 C15 120.11(15) . .
C28 C61 C15 108.19(15) . .
C40 C62 C47 119.64(16) . .
C40 C62 C55 120.19(16) . .
C47 C62 C55 107.73(15) . .
C59 C63 C55 120.10(17) . .
C59 C63 C50 119.54(17) . .
C55 C63 C50 107.98(16) . .
C54 C64 C18 119.80(15) . .
C54 C64 C27 120.82(14) . .
C18 C64 C27 107.48(15) . .
C71 C65 C36 120.18(15) . .
C71 C65 C54 121.00(16) . .
C36 C65 C54 108.38(14) . .
C48 C66 C33 120.08(16) . .
C48 C66 C32 120.08(17) . .
C33 C66 C32 108.05(15) . .
C55 C67 C38 120.08(16) . .
C55 C67 C43 120.06(16) . .
C38 C67 C43 107.92(15) . .
C26 C68 C17 120.04(17) . .
C26 C68 C46 119.60(17) . .
C17 C68 C46 108.00(16) . .
C49 C69 C53 120.07(17) . .
C49 C69 C16 119.75(17) . .
C53 C69 C16 107.97(16) . .
C28 C70 C48 119.91(16) . .
C28 C70 C26 120.28(16) . .
C48 C70 C26 107.86(16) . .
C65 C71 C13 119.46(15) . .
C65 C71 C58 119.71(16) . .
C13 C71 C58 108.61(16) . .
C45 C72 C34 120.05(16) . .
C45 C72 C32 119.62(17) . .
C34 C72 C32 108.29(14) . .

loop_
_geom_bond_atom_site_label_1
_geom_bond_atom_site_label_2
_geom_bond_distance
_geom_bond_site_symmetry_2
O1 C2 1.348(2) .
O1 C1 1.455(2) .
C1 H1A 0.9800 .
C1 H1B 0.9800 .
C1 H1C 0.9800 .
O2 C2 1.208(2) .
C2 C3 1.510(2) .
C3 C4 1.535(2) .
C3 H3A 0.9900 .
C3 H3B 0.9900 .
C4 C5 1.533(2) .
C4 H4A 0.9900 .
C4 H4B 0.9900 .
C5 C6 1.531(2) .
C5 H5A 0.9900 .
C5 H5B 0.9900 .
C6 C7 1.511(2) .
C6 C23 1.515(2) .
C6 C29 1.519(2) .
C7 C12 1.397(2) .
C7 C8 1.399(2) .
C8 C9 1.397(2) .
C8 H8 0.9500 .
C9 C10 1.391(2) .
C9 H9 0.9500 .
C10 C11 1.391(3) .
C10 H10 0.9500 .
C11 C12 1.395(2) .
C11 H11 0.9500 .
C12 H12 0.9500 .
C13 C18 1.403(3) .
C13 C71 1.439(3) .
C13 C60 1.461(2) .
C14 C38 1.403(3) .
C14 C18 1.453(3) .
C14 C40 1.453(3) .
C15 C43 1.398(2) .
C15 C59 1.451(3) .
C15 C61 1.457(2) .
C16 C22 1.400(3) .
C16 C51 1.444(3) .
C16 C69 1.460(3) .
C17 C31 1.401(3) .
C17 C68 1.450(3) .
C17 C57 1.462(3) .
C18 C64 1.454(2) .
C19 C39 1.406(3) .
C19 C49 1.452(3) .
C19 C26 1.457(3) .
C20 C34 1.397(2) .
C20 C35 1.454(2) .
C20 C43 1.458(2) .
C21 C47 1.400(2) .
C21 C37 1.448(2) .
C21 C24 1.450(2) .
C22 C39 1.452(3) .
C22 C52 1.458(2) .
C23 C37 1.492(2) .
C23 C44 1.497(2) .
C23 C29 1.632(2) .
C24 C41 1.402(2) .
C24 C44 1.441(2) .
C25 C46 1.396(3) .
C25 C39 1.452(3) .
C25 C56 1.456(2) .
C26 C68 1.396(3) .
C26 C70 1.458(3) .
C27 C37 1.383(2) .
C27 C40 1.457(2) .
C27 C64 1.477(2) .
C28 C70 1.396(3) .
C28 C61 1.454(2) .
C28 C31 1.460(2) .
C29 C30 1.495(2) .
C29 C54 1.496(2) .
C30 C52 1.385(2) .
C30 C36 1.447(2) .
C31 C59 1.456(3) .
C32 C53 1.401(3) .
C32 C72 1.454(3) .
C32 C66 1.459(2) .
C33 C61 1.400(2) .
C33 C66 1.454(2) .
C33 C34 1.458(2) .
C34 C72 1.450(2) .
C35 C60 1.391(3) .
C35 C38 1.454(3) .
C36 C51 1.402(2) .
C36 C65 1.448(2) .
C38 C67 1.456(3) .
C40 C62 1.404(3) .
C41 C46 1.445(3) .
C41 C57 1.455(3) .
C42 C58 1.390(3) .
C42 C53 1.456(2) .
C42 C51 1.458(3) .
C43 C67 1.457(2) .
C44 C56 1.386(2) .
C45 C72 1.400(2) .
C45 C60 1.454(3) .
C45 C58 1.457(3) .
C46 C68 1.465(3) .
C47 C62 1.439(3) .
C47 C50 1.458(2) .
C48 C66 1.397(3) .
C48 C70 1.455(3) .
C48 C49 1.459(3) .
C49 C69 1.397(3) .
C50 C57 1.389(3) .
C50 C63 1.455(3) .
C52 C56 1.478(2) .
C53 C69 1.455(3) .
C54 C64 1.386(2) .
C54 C65 1.450(2) .
C55 C67 1.397(3) .
C55 C63 1.450(3) .
C55 C62 1.459(3) .
C58 C71 1.466(2) .
C59 C63 1.405(3) .
C65 C71 1.399(2) .

loop_
_geom_torsion_atom_site_label_1
_geom_torsion_atom_site_label_2
_geom_torsion_atom_site_label_3
_geom_torsion_atom_site_label_4
_geom_torsion
_geom_torsion_site_symmetry_1
_geom_torsion_site_symmetry_2
_geom_torsion_site_symmetry_3
_geom_torsion_site_symmetry_4
C1 O1 C2 O2 -0.1(2) . . . .
C1 O1 C2 C3 178.98(14) . . . .
O2 C2 C3 C4 52.0(2) . . . .
O1 C2 C3 C4 -127.07(15) . . . .
C2 C3 C4 C5 60.45(18) . . . .
C3 C4 C5 C6 -178.13(13) . . . .
C4 C5 C6 C7 -77.65(16) . . . .
C4 C5 C6 C23 65.34(18) . . . .
C4 C5 C6 C29 139.49(14) . . . .
C23 C6 C7 C12 130.32(16) . . . .
C29 C6 C7 C12 54.9(2) . . . .
C5 C6 C7 C12 -87.79(18) . . . .
C23 C6 C7 C8 -56.4(2) . . . .
C29 C6 C7 C8 -131.81(16) . . . .
C5 C6 C7 C8 85.52(18) . . . .
C12 C7 C8 C9 1.8(2) . . . .
C6 C7 C8 C9 -171.56(15) . . . .
C7 C8 C9 C10 -0.8(3) . . . .
C8 C9 C10 C11 -0.6(3) . . . .
C9 C10 C11 C12 1.0(3) . . . .
C10 C11 C12 C7 0.0(3) . . . .
C8 C7 C12 C11 -1.4(2) . . . .
C6 C7 C12 C11 172.00(15) . . . .
C71 C13 C18 C14 138.21(16) . . . .
C60 C13 C18 C14 0.7(2) . . . .
C71 C13 C18 C64 -1.2(2) . . . .
C60 C13 C18 C64 -138.67(16) . . . .
C38 C14 C18 C13 -0.2(2) . . . .
C40 C14 C18 C13 -143.32(15) . . . .
C38 C14 C18 C64 143.54(15) . . . .
C40 C14 C18 C64 0.37(17) . . . .
C51 C16 C22 C39 -137.72(16) . . . .
C69 C16 C22 C39 -0.4(2) . . . .
C51 C16 C22 C52 1.2(2) . . . .
C69 C16 C22 C52 138.53(16) . . . .
C7 C6 C23 C37 -10.6(2) . . . .
C29 C6 C23 C37 98.88(16) . . . .
C5 C6 C23 C37 -151.36(15) . . . .
C7 C6 C23 C44 151.79(15) . . . .
C29 C6 C23 C44 -98.73(16) . . . .
C5 C6 C23 C44 11.0(2) . . . .
C7 C6 C23 C29 -109.48(15) . . . .
C5 C6 C23 C29 109.76(14) . . . .
C47 C21 C24 C41 0.4(2) . . . .
C37 C21 C24 C41 146.03(15) . . . .
C47 C21 C24 C44 -145.67(15) . . . .
C37 C21 C24 C44 -0.01(18) . . . .
C39 C19 C26 C68 0.8(2) . . . .
C49 C19 C26 C68 142.92(15) . . . .
C39 C19 C26 C70 -142.09(15) . . . .
C49 C19 C26 C70 0.07(18) . . . .
C7 C6 C29 C30 -150.34(15) . . . .
C23 C6 C29 C30 98.67(16) . . . .
C5 C6 C29 C30 -9.3(2) . . . .
C7 C6 C29 C54 12.7(2) . . . .
C23 C6 C29 C54 -98.33(16) . . . .
C5 C6 C29 C54 153.74(14) . . . .
C7 C6 C29 C23 110.99(15) . . . .
C5 C6 C29 C23 -107.93(14) . . . .
C37 C23 C29 C30 122.00(15) . . . .
C44 C23 C29 C30 -0.34(19) . . . .
C6 C23 C29 C30 -118.90(15) . . . .
C37 C23 C29 C54 -0.13(18) . . . .
C44 C23 C29 C54 -122.47(15) . . . .
C6 C23 C29 C54 118.97(15) . . . .
C37 C23 C29 C6 -119.10(14) . . . .
C44 C23 C29 C6 118.56(15) . . . .
C54 C29 C30 C52 135.19(16) . . . .
C6 C29 C30 C52 -58.9(2) . . . .
C23 C29 C30 C52 7.9(2) . . . .
C54 C29 C30 C36 -11.99(16) . . . .
C6 C29 C30 C36 153.95(14) . . . .
C23 C29 C30 C36 -139.27(13) . . . .
C68 C17 C31 C59 137.70(16) . . . .
C57 C17 C31 C59 -0.3(2) . . . .
C68 C17 C31 C28 0.0(2) . . . .
C57 C17 C31 C28 -137.96(16) . . . .
C70 C28 C31 C17 0.1(2) . . . .
C61 C28 C31 C17 142.60(15) . . . .
C70 C28 C31 C59 -142.32(16) . . . .
C61 C28 C31 C59 0.21(18) . . . .
C35 C20 C34 C72 0.3(2) . . . .
C43 C20 C34 C72 138.02(17) . . . .
C35 C20 C34 C33 -137.71(17) . . . .
C43 C20 C34 C33 0.0(2) . . . .
C61 C33 C34 C20 -0.1(3) . . . .
C66 C33 C34 C20 142.14(16) . . . .
C61 C33 C34 C72 -142.53(16) . . . .
C66 C33 C34 C72 -0.29(18) . . . .
C34 C20 C35 C60 -0.2(2) . . . .
C43 C20 C35 C60 -142.43(16) . . . .
C34 C20 C35 C38 142.22(16) . . . .
C43 C20 C35 C38 -0.02(19) . . . .
C52 C30 C36 C51 4.5(2) . . . .
C29 C30 C36 C51 153.27(15) . . . .
C52 C30 C36 C65 -141.22(15) . . . .
C29 C30 C36 C65 7.58(17) . . . .
C40 C27 C37 C21 -2.3(2) . . . .
C64 C27 C37 C21 135.40(16) . . . .
C40 C27 C37 C23 -146.19(15) . . . .
C64 C27 C37 C23 -8.5(2) . . . .
C47 C21 C37 C27 4.0(2) . . . .
C24 C21 C37 C27 -141.33(15) . . . .
C47 C21 C37 C23 152.97(15) . . . .
C24 C21 C37 C23 7.67(18) . . . .
C44 C23 C37 C27 135.47(16) . . . .
C6 C23 C37 C27 -59.2(2) . . . .
C29 C23 C37 C27 8.0(2) . . . .
C44 C23 C37 C21 -11.98(16) . . . .
C6 C23 C37 C21 153.39(15) . . . .
C29 C23 C37 C21 -139.42(13) . . . .
C18 C14 C38 C35 -0.2(2) . . . .
C40 C14 C38 C35 138.46(16) . . . .
C18 C14 C38 C67 -138.66(16) . . . .
C40 C14 C38 C67 0.0(2) . . . .
C60 C35 C38 C14 0.1(2) . . . .
C20 C35 C38 C14 -142.57(16) . . . .
C60 C35 C38 C67 142.89(15) . . . .
C20 C35 C38 C67 0.25(18) . . . .
C49 C19 C39 C22 0.9(2) . . . .
C26 C19 C39 C22 138.68(16) . . . .
C49 C19 C39 C25 -138.24(16) . . . .
C26 C19 C39 C25 -0.5(2) . . . .
C16 C22 C39 C19 -0.3(2) . . . .
C52 C22 C39 C19 -143.64(15) . . . .
C16 C22 C39 C25 143.04(15) . . . .
C52 C22 C39 C25 -0.34(18) . . . .
C46 C25 C39 C19 -0.2(2) . . . .
C56 C25 C39 C19 143.84(15) . . . .
C46 C25 C39 C22 -143.52(15) . . . .
C56 C25 C39 C22 0.49(18) . . . .
C38 C14 C40 C62 0.3(2) . . . .
C18 C14 C40 C62 143.47(15) . . . .
C38 C14 C40 C27 -143.64(15) . . . .
C18 C14 C40 C27 -0.48(17) . . . .
C37 C27 C40 C62 -0.5(2) . . . .
C64 C27 C40 C62 -143.14(15) . . . .
C37 C27 C40 C14 143.07(15) . . . .
C64 C27 C40 C14 0.41(16) . . . .
C44 C24 C41 C46 2.9(2) . . . .
C21 C24 C41 C46 -138.83(16) . . . .
C44 C24 C41 C57 140.68(16) . . . .
C21 C24 C41 C57 -1.0(2) . . . .
C59 C15 C43 C67 0.3(2) . . . .
C61 C15 C43 C67 137.96(17) . . . .
C59 C15 C43 C20 -138.35(17) . . . .
C61 C15 C43 C20 -0.6(2) . . . .
C34 C20 C43 C15 0.4(3) . . . .
C35 C20 C43 C15 142.69(16) . . . .
C34 C20 C43 C67 -142.51(16) . . . .
C35 C20 C43 C67 -0.22(18) . . . .
C41 C24 C44 C56 -4.3(2) . . . .
C21 C24 C44 C56 141.16(15) . . . .
C41 C24 C44 C23 -153.07(15) . . . .
C21 C24 C44 C23 -7.64(18) . . . .
C37 C23 C44 C56 -135.02(16) . . . .
C6 C23 C44 C56 59.5(2) . . . .
C29 C23 C44 C56 -7.4(2) . . . .
C37 C23 C44 C24 11.99(17) . . . .
C6 C23 C44 C24 -153.49(14) . . . .
C29 C23 C44 C24 139.64(13) . . . .
C39 C25 C46 C41 137.95(16) . . . .
C56 C25 C46 C41 -1.7(2) . . . .
C39 C25 C46 C68 0.6(2) . . . .
C56 C25 C46 C68 -139.04(16) . . . .
C24 C41 C46 C25 0.1(2) . . . .
C57 C41 C46 C25 -141.92(16) . . . .
C24 C41 C46 C68 142.17(15) . . . .
C57 C41 C46 C68 0.12(17) . . . .
C37 C21 C47 C62 -2.8(2) . . . .
C24 C21 C47 C62 138.52(16) . . . .
C37 C21 C47 C50 -140.78(16) . . . .
C24 C21 C47 C50 0.6(2) . . . .
C39 C19 C49 C69 -1.0(2) . . . .
C26 C19 C49 C69 -143.14(15) . . . .
C39 C19 C49 C48 142.07(15) . . . .
C26 C19 C49 C48 -0.08(17) . . . .
C66 C48 C49 C69 0.6(2) . . . .
C70 C48 C49 C69 143.29(15) . . . .
C66 C48 C49 C19 -142.66(16) . . . .
C70 C48 C49 C19 0.06(17) . . . .
C21 C47 C50 C57 -0.8(2) . . . .
C62 C47 C50 C57 -142.79(16) . . . .
C21 C47 C50 C63 142.24(15) . . . .
C62 C47 C50 C63 0.28(18) . . . .
C30 C36 C51 C16 -3.0(2) . . . .
C65 C36 C51 C16 138.91(16) . . . .
C30 C36 C51 C42 -140.92(16) . . . .
C65 C36 C51 C42 0.9(2) . . . .
C22 C16 C51 C36 0.1(2) . . . .
C69 C16 C51 C36 -141.87(16) . . . .
C22 C16 C51 C42 142.21(16) . . . .
C69 C16 C51 C42 0.19(17) . . . .
C58 C42 C51 C36 -0.8(2) . . . .
C53 C42 C51 C36 141.99(15) . . . .
C58 C42 C51 C16 -142.77(16) . . . .
C53 C42 C51 C16 -0.03(18) . . . .
C36 C30 C52 C22 -3.1(2) . . . .
C29 C30 C52 C22 -146.81(15) . . . .
C36 C30 C52 C56 135.51(16) . . . .
C29 C30 C52 C56 -8.2(2) . . . .
C16 C22 C52 C30 0.4(2) . . . .
C39 C22 C52 C30 143.53(15) . . . .
C16 C22 C52 C56 -143.13(15) . . . .
C39 C22 C52 C56 0.05(18) . . . .
C72 C32 C53 C69 -137.87(16) . . . .
C66 C32 C53 C69 0.3(2) . . . .
C72 C32 C53 C42 0.0(2) . . . .
C66 C32 C53 C42 138.15(16) . . . .
C58 C42 C53 C32 0.4(2) . . . .
C51 C42 C53 C32 -142.49(16) . . . .
C58 C42 C53 C69 142.72(16) . . . .
C51 C42 C53 C69 -0.14(18) . . . .
C30 C29 C54 C64 -135.08(15) . . . .
C6 C29 C54 C64 59.0(2) . . . .
C23 C29 C54 C64 -7.6(2) . . . .
C30 C29 C54 C65 12.10(16) . . . .
C6 C29 C54 C65 -153.85(14) . . . .
C23 C29 C54 C65 139.55(13) . . . .
C24 C44 C56 C25 2.7(2) . . . .
C23 C44 C56 C25 146.28(16) . . . .
C24 C44 C56 C52 -135.68(16) . . . .
C23 C44 C56 C52 7.9(2) . . . .
C46 C25 C56 C44 0.3(2) . . . .
C39 C25 C56 C44 -143.61(15) . . . .
C46 C25 C56 C52 143.41(16) . . . .
C39 C25 C56 C52 -0.46(18) . . . .
C30 C52 C56 C44 0.0(2) . . . .
C22 C52 C56 C44 143.10(16) . . . .
C30 C52 C56 C25 -142.81(16) . . . .
C22 C52 C56 C25 0.25(17) . . . .
C63 C50 C57 C41 -138.09(17) . . . .
C47 C50 C57 C41 0.2(2) . . . .
C63 C50 C57 C17 -0.1(2) . . . .
C47 C50 C57 C17 138.18(17) . . . .
C24 C41 C57 C50 0.7(2) . . . .
C46 C41 C57 C50 142.46(15) . . . .
C24 C41 C57 C17 -141.94(15) . . . .
C46 C41 C57 C17 -0.20(18) . . . .
C31 C17 C57 C50 0.1(2) . . . .
C68 C17 C57 C50 -142.45(15) . . . .
C31 C17 C57 C41 142.80(15) . . . .
C68 C17 C57 C41 0.21(17) . . . .
C53 C42 C58 C45 -0.7(2) . . . .
C51 C42 C58 C45 137.36(17) . . . .
C53 C42 C58 C71 -137.86(16) . . . .
C51 C42 C58 C71 0.2(2) . . . .
C72 C45 C58 C42 0.7(2) . . . .
C60 C45 C58 C42 -141.71(16) . . . .
C72 C45 C58 C71 142.56(16) . . . .
C60 C45 C58 C71 0.12(18) . . . .
C43 C15 C59 C63 -0.5(2) . . . .
C61 C15 C59 C63 -142.68(16) . . . .
C43 C15 C59 C31 142.24(16) . . . .
C61 C15 C59 C31 0.09(18) . . . .
C17 C31 C59 C63 0.4(2) . . . .
C28 C31 C59 C63 142.51(16) . . . .
C17 C31 C59 C15 -142.29(16) . . . .
C28 C31 C59 C15 -0.18(18) . . . .
C38 C35 C60 C45 -138.60(16) . . . .
C20 C35 C60 C45 -0.3(2) . . . .
C38 C35 C60 C13 0.5(2) . . . .
C20 C35 C60 C13 138.75(17) . . . .
C72 C45 C60 C35 0.7(2) . . . .
C58 C45 C60 C35 143.14(16) . . . .
C72 C45 C60 C13 -142.84(16) . . . .
C58 C45 C60 C13 -0.42(18) . . . .
C18 C13 C60 C35 -0.9(2) . . . .
C71 C13 C60 C35 -142.80(15) . . . .
C18 C13 C60 C45 142.48(15) . . . .
C71 C13 C60 C45 0.56(17) . . . .
C66 C33 C61 C28 0.6(2) . . . .
C34 C33 C61 C28 138.38(17) . . . .
C66 C33 C61 C15 -137.88(17) . . . .
C34 C33 C61 C15 -0.1(2) . . . .
C70 C28 C61 C33 -0.7(2) . . . .
C31 C28 C61 C33 -143.06(16) . . . .
C70 C28 C61 C15 142.21(16) . . . .
C31 C28 C61 C15 -0.15(18) . . . .
C43 C15 C61 C33 0.5(2) . . . .
C59 C15 C61 C33 142.83(16) . . . .
C43 C15 C61 C28 -142.29(16) . . . .
C59 C15 C61 C28 0.04(18) . . . .
C14 C40 C62 C47 -137.98(16) . . . .
C27 C40 C62 C47 1.6(2) . . . .
C14 C40 C62 C55 -0.6(2) . . . .
C27 C40 C62 C55 139.04(16) . . . .
C21 C47 C62 C40 0.0(2) . . . .
C50 C47 C62 C40 142.16(15) . . . .
C21 C47 C62 C55 -142.08(15) . . . .
C50 C47 C62 C55 0.04(18) . . . .
C67 C55 C62 C40 0.5(2) . . . .
C63 C55 C62 C40 -142.22(15) . . . .
C67 C55 C62 C47 142.35(15) . . . .
C63 C55 C62 C47 -0.34(18) . . . .
C15 C59 C63 C55 0.5(2) . . . .
C31 C59 C63 C55 -137.99(17) . . . .
C15 C59 C63 C50 138.11(17) . . . .
C31 C59 C63 C50 -0.4(2) . . . .
C67 C55 C63 C59 -0.2(2) . . . .
C62 C55 C63 C59 142.44(16) . . . .
C67 C55 C63 C50 -142.14(16) . . . .
C62 C55 C63 C50 0.51(17) . . . .
C57 C50 C63 C59 0.2(2) . . . .
C47 C50 C63 C59 -142.67(15) . . . .
C57 C50 C63 C55 142.41(15) . . . .
C47 C50 C63 C55 -0.49(17) . . . .
C65 C54 C64 C18 2.4(2) . . . .
C29 C54 C64 C18 146.12(15) . . . .
C65 C54 C64 C27 -135.76(15) . . . .
C29 C54 C64 C27 8.0(2) . . . .
C13 C18 C64 C54 0.1(2) . . . .
C14 C18 C64 C54 -143.19(15) . . . .
C13 C18 C64 C27 143.15(15) . . . .
C14 C18 C64 C27 -0.11(17) . . . .
C37 C27 C64 C54 0.3(2) . . . .
C40 C27 C64 C54 142.44(15) . . . .
C37 C27 C64 C18 -142.30(15) . . . .
C40 C27 C64 C18 -0.18(16) . . . .
C51 C36 C65 C71 -0.6(2) . . . .
C30 C36 C65 C71 145.34(15) . . . .
C51 C36 C65 C54 -145.81(15) . . . .
C30 C36 C65 C54 0.16(17) . . . .
C64 C54 C65 C71 -3.9(2) . . . .
C29 C54 C65 C71 -152.68(14) . . . .
C64 C54 C65 C36 140.98(15) . . . .
C29 C54 C65 C36 -7.83(17) . . . .
C70 C48 C66 C33 0.1(2) . . . .
C49 C48 C66 C33 138.34(17) . . . .
C70 C48 C66 C32 -138.47(16) . . . .
C49 C48 C66 C32 -0.2(2) . . . .
C61 C33 C66 C48 -0.3(2) . . . .
C34 C33 C66 C48 -142.58(16) . . . .
C61 C33 C66 C32 142.61(16) . . . .
C34 C33 C66 C32 0.36(18) . . . .
C53 C32 C66 C48 -0.2(2) . . . .
C72 C32 C66 C48 142.65(16) . . . .
C53 C32 C66 C33 -143.17(16) . . . .
C72 C32 C66 C33 -0.28(18) . . . .
C63 C55 C67 C38 138.19(16) . . . .
C62 C55 C67 C38 -0.1(2) . . . .
C63 C55 C67 C43 -0.1(2) . . . .
C62 C55 C67 C43 -138.38(16) . . . .
C14 C38 C67 C55 -0.1(2) . . . .
C35 C38 C67 C55 -143.11(15) . . . .
C14 C38 C67 C43 142.60(16) . . . .
C35 C38 C67 C43 -0.38(18) . . . .
C15 C43 C67 C55 0.0(2) . . . .
C20 C43 C67 C55 143.10(16) . . . .
C15 C43 C67 C38 -142.69(16) . . . .
C20 C43 C67 C38 0.37(18) . . . .
C19 C26 C68 C17 -137.99(16) . . . .
C70 C26 C68 C17 0.6(2) . . . .
C19 C26 C68 C46 -0.4(2) . . . .
C70 C26 C68 C46 138.19(16) . . . .
C31 C17 C68 C26 -0.3(2) . . . .
C57 C17 C68 C26 141.83(15) . . . .
C31 C17 C68 C46 -142.31(15) . . . .
C57 C17 C68 C46 -0.14(17) . . . .
C25 C46 C68 C26 -0.3(2) . . . .
C41 C46 C68 C26 -142.16(15) . . . .
C25 C46 C68 C17 141.85(15) . . . .
C41 C46 C68 C17 0.01(17) . . . .
C19 C49 C69 C53 138.22(17) . . . .
C48 C49 C69 C53 -0.5(2) . . . .
C19 C49 C69 C16 0.4(2) . . . .
C48 C49 C69 C16 -138.38(16) . . . .
C32 C53 C69 C49 0.1(2) . . . .
C42 C53 C69 C49 -141.99(16) . . . .
C32 C53 C69 C16 142.32(15) . . . .
C42 C53 C69 C16 0.25(18) . . . .
C22 C16 C69 C49 0.3(2) . . . .
C51 C16 C69 C49 142.11(16) . . . .
C22 C16 C69 C53 -142.07(15) . . . .
C51 C16 C69 C53 -0.27(18) . . . .
C61 C28 C70 C48 0.4(2) . . . .
C31 C28 C70 C48 138.37(16) . . . .
C61 C28 C70 C26 -137.79(16) . . . .
C31 C28 C70 C26 0.2(2) . . . .
C66 C48 C70 C28 -0.1(2) . . . .
C49 C48 C70 C28 -142.82(16) . . . .
C66 C48 C70 C26 142.69(16) . . . .
C49 C48 C70 C26 -0.02(17) . . . .
C68 C26 C70 C28 -0.5(2) . . . .
C19 C26 C70 C28 142.60(15) . . . .
C68 C26 C70 C48 -143.11(15) . . . .
C19 C26 C70 C48 -0.03(17) . . . .
C36 C65 C71 C13 -138.02(15) . . . .
C54 C65 C71 C13 2.8(2) . . . .
C36 C65 C71 C58 0.1(2) . . . .
C54 C65 C71 C58 140.88(16) . . . .
C18 C13 C71 C65 -0.3(2) . . . .
C60 C13 C71 C65 141.79(15) . . . .
C18 C13 C71 C58 -142.54(15) . . . .
C60 C13 C71 C58 -0.48(17) . . . .
C42 C58 C71 C65 0.1(2) . . . .
C45 C58 C71 C65 -141.94(15) . . . .
C42 C58 C71 C13 142.27(15) . . . .
C45 C58 C71 C13 0.22(18) . . . .
C60 C45 C72 C34 -0.6(2) . . . .
C58 C45 C72 C34 -138.62(17) . . . .
C60 C45 C72 C32 137.66(17) . . . .
C58 C45 C72 C32 -0.4(2) . . . .
C20 C34 C72 C45 0.1(2) . . . .
C33 C34 C72 C45 142.55(16) . . . .
C20 C34 C72 C32 -142.37(16) . . . .
C33 C34 C72 C32 0.12(19) . . . .
C53 C32 C72 C45 0.0(2) . . . .
C66 C32 C72 C45 -142.52(16) . . . .
C53 C32 C72 C34 142.65(16) . . . .
C66 C32 C72 C34 0.10(19) . . . .
